data_2206315
loop_
_publ_author_name
'Guo, Cheng'
'Gu, Xi-Feng'
'Zhang, Lian-Di'
'Li, Yan'

_publ_section_title
;
 Ethyl
 2-amino-4-(3-fluorophenyl)-4<i>H</i>-benzo[<i>h</i>]chromene-3-carboxylate
;
_journal_issue 7
_journal_name_full 'Acta Crystallographica Section E'
_journal_page_first o2125
_journal_page_last o2127
_journal_paper_doi 10.1107/S1600536805018283
_journal_volume 61
_journal_year 2005
_chemical_formula_iupac 'C22 H18 F N O3'
_chemical_formula_moiety 'C22 H18 F N O3'
_chemical_formula_sum 'C22 H18 F N O3'
_chemical_formula_weight 363.37
_chemical_name_systematic
;
Ethyl 2-amino-4-(3-fluorophenyl)-4H-benzo[h]chromene-3-carboxylate
;
_space_group_IT_number 14
_symmetry_cell_setting monoclinic
_symmetry_space_group_name_Hall '-P 2yn'
_symmetry_space_group_name_H-M 'P 1 21/n 1'
_atom_sites_solution_hydrogens geom
_atom_sites_solution_primary direct
_atom_sites_solution_secondary difmap
_cell_angle_alpha 90.00
_cell_angle_beta 96.87(3)
_cell_angle_gamma 90.00
_cell_formula_units_Z 4
_cell_length_a 9.069(2)
_cell_length_b 6.1360(10)
_cell_length_c 32.537(7)
_cell_measurement_reflns_used 25
_cell_measurement_temperature 293(2)
_cell_measurement_theta_max 13
_cell_measurement_theta_min 10
_cell_volume 1797.6(6)
_computing_cell_refinement 'CAD-4 Software'
_computing_data_collection 'CAD-4 Software (Enraf--Nonius, 1989)'
_computing_data_reduction 'XCAD4 (Harms & Wocadlo, 1995)'
_computing_molecular_graphics 'SHELXTL (Siemens, 1996)'
_computing_publication_material SHELXL97
_computing_structure_refinement 'SHELXL97 (Sheldrick, 1997)'
_computing_structure_solution 'SHELXS97 (Sheldrick, 1997)'
_diffrn_ambient_temperature 293(2)
_diffrn_measured_fraction_theta_full 0.992
_diffrn_measured_fraction_theta_max 0.992
_diffrn_measurement_device_type 'Enraf--Nonius CAD-4'
_diffrn_measurement_method \w/2\q
_diffrn_radiation_monochromator graphite
_diffrn_radiation_source 'fine-focus sealed tube'
_diffrn_radiation_type MoK\a
_diffrn_radiation_wavelength 0.71073
_diffrn_reflns_av_R_equivalents 0.1199
_diffrn_reflns_av_sigmaI/netI 0.0972
_diffrn_reflns_limit_h_max 10
_diffrn_reflns_limit_h_min 0
_diffrn_reflns_limit_k_max 7
_diffrn_reflns_limit_k_min 0
_diffrn_reflns_limit_l_max 38
_diffrn_reflns_limit_l_min -38
_diffrn_reflns_number 3741
_diffrn_reflns_theta_full 25.97
_diffrn_reflns_theta_max 25.97
_diffrn_reflns_theta_min 1.26
_diffrn_standards_decay_% 0
_diffrn_standards_interval_count 200
_diffrn_standards_number 3
_exptl_absorpt_coefficient_mu 0.096
_exptl_absorpt_correction_type none
_exptl_crystal_colour colourless
_exptl_crystal_density_diffrn 1.343
_exptl_crystal_density_method 'not measured'
_exptl_crystal_description Block
_exptl_crystal_F_000 760
_exptl_crystal_size_max .4
_exptl_crystal_size_mid .3
_exptl_crystal_size_min .2
_refine_diff_density_max 0.325
_refine_diff_density_min -0.342
_refine_ls_extinction_coef 0.0072(17)
_refine_ls_extinction_expression Fc^*^=kFc[1+0.001xFc^2^\l^3^/sin(2\q)]^-1/4^
_refine_ls_extinction_method SHELXL97
_refine_ls_goodness_of_fit_ref 0.998
_refine_ls_hydrogen_treatment constr
_refine_ls_matrix_type full
_refine_ls_number_parameters 245
_refine_ls_number_reflns 3509
_refine_ls_number_restraints 0
_refine_ls_restrained_S_all 0.998
_refine_ls_R_factor_all 0.1867
_refine_ls_R_factor_gt 0.0837
_refine_ls_shift/su_max 0.000
_refine_ls_shift/su_mean 0.000
_refine_ls_structure_factor_coef Fsqd
_refine_ls_weighting_details 'calc w = 1/[\s^2^(Fo^2^)+(0.08P)^2^+6.8P] where P = (Fo^2^+2Fc^2^)/3'
_refine_ls_weighting_scheme calc
_refine_ls_wR_factor_gt 0.2261
_refine_ls_wR_factor_ref 0.2894
_reflns_number_gt 1679
_reflns_number_total 3509
_reflns_threshold_expression I>2\s(I)
_cod_data_source_file wn6358.cif
_cod_data_source_block I
_cod_depositor_comments
;
The following automatic conversions were performed:
'_symmetry_cell_setting' value 'Monoclinic' changed to 'monoclinic'
according to '/home/saulius/struct/CIF-dictionaries/cif_core.dic'
dictionary named 'cif_core.dic' version 2.4.1 from 2010-06-29.

Automatic conversion script
Id: cif_fix_enum 1527 2010-12-29 10:47:43Z saulius 

The following automatic conversions were performed:

'_symmetry_cell_setting' value 'Monoclinic' changed to 'monoclinic'
according to /home/saulius/struct/CIF-dictionaries/cif_core.dic
dictionary named 'cif_core.dic' version 2.4.1 from 2010-06-29.

Automatic conversion script
Id: cif_fix_values 1715 2011-07-08 13:25:40Z adriana 
;
_cod_original_sg_symbol_H-M 'P 21/n'
_cod_database_code 2206315
_cod_database_fobs_code 2206315

loop_
_symmetry_equiv_pos_as_xyz
'x, y, z'
'-x+1/2, y+1/2, -z+1/2'
'-x, -y, -z'
'x-1/2, -y-1/2, z-1/2'

loop_
_atom_site_label
_atom_site_fract_x
_atom_site_fract_y
_atom_site_fract_z
_atom_site_U_iso_or_equiv
_atom_site_adp_type
_atom_site_calc_flag
_atom_site_refinement_flags
_atom_site_occupancy
_atom_site_type_symbol
F 1.2082(4) 0.1597(8) 0.10104(15) 0.0996(15) Uani d . 1 F
O1 0.6146(5) 0.7810(8) 0.00781(13) 0.0745(14) Uani d . 1 O
O2 0.7413(4) 0.4730(8) 0.02520(11) 0.0607(12) Uani d . 1 O
O3 0.5441(4) 0.8428(7) 0.13299(11) 0.0550(11) Uani d . 1 O
N 0.5103(6) 0.9974(9) 0.07181(15) 0.0634(14) Uani d . 1 N
H0A 0.5180 1.0137 0.0459 0.076 Uiso calc R 1 H
H0B 0.4622 1.0916 0.0846 0.076 Uiso calc R 1 H
C1 0.8548(9) 0.2435(14) -0.0199(2) 0.087(2) Uani d . 1 C
H1A 0.8688 0.2154 -0.0482 0.131 Uiso calc R 1 H
H1B 0.8078 0.1200 -0.0089 0.131 Uiso calc R 1 H
H1C 0.9493 0.2687 -0.0040 0.131 Uiso calc R 1 H
C2 0.7590(8) 0.4396(13) -0.01787(18) 0.0682(19) Uani d . 1 C
H2A 0.8054 0.5659 -0.0288 0.082 Uiso calc R 1 H
H2B 0.6631 0.4165 -0.0339 0.082 Uiso calc R 1 H
C3 0.6643(6) 0.6496(11) 0.03450(17) 0.0520(15) Uani d . 1 C
C4 0.6515(6) 0.6628(10) 0.07833(15) 0.0465(14) Uani d . 1 C
C5 0.5723(6) 0.8276(10) 0.09204(16) 0.0472(14) Uani d . 1 C
C6 0.7208(6) 0.4859(10) 0.10656(16) 0.0472(13) Uani d . 1 C
H6A 0.6920 0.3449 0.0939 0.057 Uiso calc R 1 H
C7 0.8909(6) 0.4960(10) 0.11317(15) 0.0446(13) Uani d . 1 C
C8 0.9745(6) 0.3210(11) 0.10331(17) 0.0525(15) Uani d . 1 C
H8A 0.9291 0.1972 0.0911 0.063 Uiso calc R 1 H
C9 1.1263(7) 0.3325(12) 0.11181(19) 0.0604(17) Uani d . 1 C
C10 1.1987(7) 0.5058(14) 0.1304(2) 0.0679(19) Uani d . 1 C
H10A 1.3016 0.5067 0.1361 0.081 Uiso calc R 1 H
C11 1.1159(7) 0.6788(14) 0.1403(2) 0.073(2) Uani d . 1 C
H11A 1.1627 0.8005 0.1529 0.087 Uiso calc R 1 H
C12 0.9627(6) 0.6755(11) 0.13183(18) 0.0591(16) Uani d . 1 C
H12A 0.9077 0.7950 0.1387 0.071 Uiso calc R 1 H
C13 0.6616(5) 0.4966(10) 0.14768(16) 0.0460(13) Uani d . 1 C
C14 0.6927(6) 0.3249(11) 0.17630(18) 0.0568(16) Uani d . 1 C
H14A 0.7466 0.2050 0.1690 0.068 Uiso calc R 1 H
C15 0.6445(7) 0.3323(12) 0.21466(19) 0.0651(18) Uani d . 1 C
H15A 0.6669 0.2178 0.2331 0.078 Uiso calc R 1 H
C16 0.5617(6) 0.5111(12) 0.22652(17) 0.0545(16) Uani d . 1 C
C17 0.5099(7) 0.5236(14) 0.2659(2) 0.072(2) Uani d . 1 C
H17A 0.5293 0.4092 0.2845 0.087 Uiso calc R 1 H
C18 0.4339(8) 0.6959(15) 0.2767(2) 0.076(2) Uani d . 1 C
H18A 0.4027 0.7014 0.3029 0.091 Uiso calc R 1 H
C19 0.4010(7) 0.8681(15) 0.2492(2) 0.078(2) Uani d . 1 C
H19A 0.3472 0.9866 0.2572 0.094 Uiso calc R 1 H
C20 0.4468(6) 0.8664(12) 0.20984(18) 0.0610(17) Uani d . 1 C
H20A 0.4241 0.9813 0.1915 0.073 Uiso calc R 1 H
C21 0.5282(6) 0.6864(11) 0.19866(17) 0.0507(15) Uani d . 1 C
C22 0.5814(6) 0.6669(10) 0.15884(16) 0.0458(13) Uani d . 1 C

loop_
_atom_site_aniso_label
_atom_site_aniso_U_11
_atom_site_aniso_U_22
_atom_site_aniso_U_33
_atom_site_aniso_U_12
_atom_site_aniso_U_13
_atom_site_aniso_U_23
F 0.072(3) 0.111(4) 0.120(4) 0.031(3) 0.026(2) 0.002(3)
O1 0.085(3) 0.095(4) 0.042(2) 0.014(3) 0.003(2) 0.025(3)
O2 0.070(3) 0.080(3) 0.033(2) 0.007(3) 0.0082(18) -0.003(2)
O3 0.068(3) 0.058(3) 0.039(2) 0.005(2) 0.0054(17) 0.000(2)
N 0.079(4) 0.067(3) 0.044(3) 0.011(3) 0.006(2) 0.003(3)
C1 0.102(6) 0.106(6) 0.056(4) -0.002(5) 0.021(4) -0.018(4)
C2 0.074(4) 0.094(5) 0.037(3) -0.002(4) 0.013(3) -0.006(3)
C3 0.046(3) 0.069(4) 0.040(3) -0.007(3) 0.002(2) 0.001(3)
C4 0.048(3) 0.060(4) 0.031(3) 0.002(3) 0.001(2) 0.003(3)
C5 0.051(3) 0.058(4) 0.032(3) -0.001(3) 0.003(2) 0.003(3)
C6 0.047(3) 0.049(3) 0.044(3) -0.005(3) 0.002(2) -0.004(3)
C7 0.043(3) 0.056(3) 0.036(3) -0.003(3) 0.005(2) 0.002(3)
C8 0.056(3) 0.059(4) 0.043(3) -0.004(3) 0.010(3) 0.000(3)
C9 0.053(4) 0.082(5) 0.050(4) 0.016(4) 0.019(3) 0.006(4)
C10 0.043(3) 0.106(6) 0.056(4) -0.008(4) 0.010(3) 0.001(4)
C11 0.061(4) 0.096(6) 0.060(4) -0.030(4) 0.001(3) -0.007(4)
C12 0.053(4) 0.070(4) 0.055(4) -0.008(3) 0.011(3) -0.009(3)
C13 0.037(3) 0.058(4) 0.042(3) -0.005(3) 0.001(2) 0.001(3)
C14 0.058(4) 0.065(4) 0.048(3) 0.005(3) 0.009(3) 0.004(3)
C15 0.064(4) 0.081(5) 0.050(4) -0.007(4) 0.006(3) 0.022(4)
C16 0.047(3) 0.078(4) 0.038(3) -0.013(3) 0.007(2) -0.002(3)
C17 0.063(4) 0.104(6) 0.052(4) -0.018(4) 0.016(3) 0.010(4)
C18 0.067(4) 0.126(7) 0.038(3) -0.016(5) 0.019(3) 0.000(5)
C19 0.056(4) 0.112(6) 0.068(5) -0.007(4) 0.014(3) -0.032(5)
C20 0.057(4) 0.082(5) 0.044(3) -0.005(4) 0.006(3) -0.016(3)
C21 0.039(3) 0.069(4) 0.044(3) -0.012(3) 0.005(2) -0.005(3)
C22 0.043(3) 0.054(3) 0.040(3) -0.001(3) 0.003(2) -0.001(3)

loop_
_atom_type_symbol
_atom_type_description
_atom_type_scat_dispersion_real
_atom_type_scat_dispersion_imag
_atom_type_scat_source
C C 0.0033 0.0016 'International Tables Vol C Tables 4.2.6.8 and 6.1.1.4'
H H 0.0000 0.0000 'International Tables Vol C Tables 4.2.6.8 and 6.1.1.4'
N N 0.0061 0.0033 'International Tables Vol C Tables 4.2.6.8 and 6.1.1.4'
O O 0.0106 0.0060 'International Tables Vol C Tables 4.2.6.8 and 6.1.1.4'
F F 0.0171 0.0103 'International Tables Vol C Tables 4.2.6.8 and 6.1.1.4'

loop_
_geom_angle_atom_site_label_1
_geom_angle_atom_site_label_2
_geom_angle_atom_site_label_3
_geom_angle
_geom_angle_publ_flag
C3 O2 C2 117.0(5) yes
C22 O3 C5 118.1(4) yes
C5 N H0A 120.0 ?
C5 N H0B 120.0 ?
H0A N H0B 120.0 ?
C2 C1 H1A 109.5 ?
C2 C1 H1B 109.5 ?
H1A C1 H1B 109.5 ?
C2 C1 H1C 109.5 ?
H1A C1 H1C 109.5 ?
H1B C1 H1C 109.5 ?
O2 C2 C1 107.0(6) yes
O2 C2 H2A 110.3 ?
C1 C2 H2A 110.3 ?
O2 C2 H2B 110.3 ?
C1 C2 H2B 110.3 ?
H2A C2 H2B 108.6 ?
O1 C3 O2 121.7(5) yes
O1 C3 C4 126.4(6) yes
O2 C3 C4 111.9(5) yes
C5 C4 C3 118.5(5) yes
C5 C4 C6 122.5(5) ?
C3 C4 C6 118.9(5) yes
N C5 C4 129.7(5) yes
N C5 O3 108.0(5) yes
C4 C5 O3 122.3(5) yes
C13 C6 C4 110.1(5) ?
C13 C6 C7 109.5(4) ?
C4 C6 C7 113.3(5) ?
C13 C6 H6A 107.9 ?
C4 C6 H6A 107.9 ?
C7 C6 H6A 107.9 ?
C8 C7 C12 118.7(5) ?
C8 C7 C6 120.6(5) yes
C12 C7 C6 120.5(5) yes
C7 C8 C9 118.7(6) ?
C7 C8 H8A 120.6 ?
C9 C8 H8A 120.6 ?
C10 C9 F 118.4(6) ?
C10 C9 C8 123.5(6) ?
F C9 C8 118.2(7) ?
C9 C10 C11 117.8(6) ?
C9 C10 H10A 121.1 ?
C11 C10 H10A 121.1 ?
C10 C11 C12 120.7(7) ?
C10 C11 H11A 119.6 ?
C12 C11 H11A 119.6 ?
C7 C12 C11 120.5(6) ?
C7 C12 H12A 119.7 ?
C11 C12 H12A 119.7 ?
C22 C13 C14 118.2(5) ?
C22 C13 C6 122.4(5) ?
C14 C13 C6 119.4(5) ?
C15 C14 C13 121.0(6) ?
C15 C14 H14A 119.5 ?
C13 C14 H14A 119.5 ?
C14 C15 C16 120.9(6) ?
C14 C15 H15A 119.6 ?
C16 C15 H15A 119.6 ?
C15 C16 C21 119.8(5) ?
C15 C16 C17 122.3(6) ?
C21 C16 C17 117.9(7) ?
C18 C17 C16 121.3(7) ?
C18 C17 H17A 119.3 ?
C16 C17 H17A 119.3 ?
C17 C18 C19 120.6(6) ?
C17 C18 H18A 119.7 ?
C19 C18 H18A 119.7 ?
C20 C19 C18 121.3(7) ?
C20 C19 H19A 119.3 ?
C18 C19 H19A 119.3 ?
C19 C20 C21 118.0(7) ?
C19 C20 H20A 121.0 ?
C21 C20 H20A 121.0 ?
C20 C21 C16 120.8(5) ?
C20 C21 C22 122.9(6) ?
C16 C21 C22 116.3(6) ?
C13 C22 O3 122.8(5) yes
C13 C22 C21 123.8(5) ?
O3 C22 C21 113.4(5) yes

loop_
_geom_bond_atom_site_label_1
_geom_bond_atom_site_label_2
_geom_bond_distance
_geom_bond_publ_flag
F C9 1.364(7) yes
O1 C3 1.230(7) yes
O2 C3 1.343(7) yes
O2 C2 1.444(7) yes
O3 C22 1.385(7) yes
O3 C5 1.389(6) yes
N C5 1.322(7) yes
N H0A 0.8600 ?
N H0B 0.8600 ?
C1 C2 1.490(10) yes
C1 H1A 0.9600 ?
C1 H1B 0.9600 ?
C1 H1C 0.9600 ?
C2 H2A 0.9700 ?
C2 H2B 0.9700 ?
C3 C4 1.447(7) yes
C4 C5 1.347(8) ?
C4 C6 1.510(8) ?
C6 C13 1.502(7) ?
C6 C7 1.533(7) yes
C6 H6A 0.9800 ?
C7 C8 1.374(8) ?
C7 C12 1.382(8) ?
C8 C9 1.373(8) ?
C8 H8A 0.9300 ?
C9 C10 1.353(9) ?
C10 C11 1.361(10) ?
C10 H10A 0.9300 ?
C11 C12 1.383(8) ?
C11 H11A 0.9300 ?
C12 H12A 0.9300 ?
C13 C22 1.347(8) ?
C13 C14 1.412(8) ?
C14 C15 1.372(8) ?
C14 H14A 0.9300 ?
C15 C16 1.409(9) ?
C15 H15A 0.9300 ?
C16 C21 1.416(9) ?
C16 C17 1.418(8) ?
C17 C18 1.332(10) ?
C17 H17A 0.9300 ?
C18 C19 1.395(10) ?
C18 H18A 0.9300 ?
C19 C20 1.392(9) ?
C19 H19A 0.9300 ?
C20 C21 1.400(8) ?
C20 H20A 0.9300 ?
C21 C22 1.441(7) ?

loop_
_geom_hbond_atom_site_label_D
_geom_hbond_atom_site_label_H
_geom_hbond_atom_site_label_A
_geom_hbond_site_symmetry_A
_geom_hbond_distance_DH
_geom_hbond_distance_HA
_geom_hbond_distance_DA
_geom_hbond_angle_DHA
_geom_hbond_publ_flag
N H0A O1 . 0.86 2.15 2.732(7) 125 yes
N H0A O1 3_675 0.86 2.36 3.023(7) 134 yes
N H0B F 1_465 0.86 2.46 3.166(7) 140 yes
C12 H12A Cg1 . 0.93 2.72 3.069 103 yes

loop_
_geom_torsion_atom_site_label_1
_geom_torsion_atom_site_label_2
_geom_torsion_atom_site_label_3
_geom_torsion_atom_site_label_4
_geom_torsion
C3 O2 C2 C1 176.7(5)
C2 O2 C3 O1 -2.1(8)
C2 O2 C3 C4 178.8(5)
O1 C3 C4 C5 3.3(9)
O2 C3 C4 C5 -177.6(5)
O1 C3 C4 C6 -179.6(6)
O2 C3 C4 C6 -0.5(7)
C3 C4 C5 N -6.0(9)
C6 C4 C5 N 177.0(5)
C3 C4 C5 O3 174.6(5)
C6 C4 C5 O3 -2.3(8)
C22 O3 C5 N 171.4(5)
C22 O3 C5 C4 -9.1(8)
C5 C4 C6 C13 12.0(7)
C3 C4 C6 C13 -165.0(5)
C5 C4 C6 C7 -111.0(6)
C3 C4 C6 C7 72.0(6)
C13 C6 C7 C8 114.6(6)
C4 C6 C7 C8 -122.1(6)
C13 C6 C7 C12 -60.8(7)
C4 C6 C7 C12 62.5(6)
C12 C7 C8 C9 -1.0(8)
C6 C7 C8 C9 -176.5(5)
C7 C8 C9 C10 1.6(9)
C7 C8 C9 F -178.6(5)
F C9 C10 C11 178.8(6)
C8 C9 C10 C11 -1.3(10)
C9 C10 C11 C12 0.5(10)
C8 C7 C12 C11 0.2(9)
C6 C7 C12 C11 175.7(5)
C10 C11 C12 C7 0.1(10)
C4 C6 C13 C22 -11.6(7)
C7 C6 C13 C22 113.6(6)
C4 C6 C13 C14 169.6(5)
C7 C6 C13 C14 -65.2(7)
C22 C13 C14 C15 -0.9(9)
C6 C13 C14 C15 177.9(5)
C13 C14 C15 C16 0.4(9)
C14 C15 C16 C21 -0.4(9)
C14 C15 C16 C17 179.8(6)
C15 C16 C17 C18 178.8(6)
C21 C16 C17 C18 -1.0(9)
C16 C17 C18 C19 1.1(11)
C17 C18 C19 C20 -0.4(11)
C18 C19 C20 C21 -0.3(9)
C19 C20 C21 C16 0.4(8)
C19 C20 C21 C22 -180.0(5)
C15 C16 C21 C20 -179.6(5)
C17 C16 C21 C20 0.2(8)
C15 C16 C21 C22 0.8(8)
C17 C16 C21 C22 -179.4(5)
C14 C13 C22 O3 -179.6(5)
C6 C13 C22 O3 1.6(8)
C14 C13 C22 C21 1.4(8)
C6 C13 C22 C21 -177.4(5)
C5 O3 C22 C13 9.5(7)
C5 O3 C22 C21 -171.4(5)
C20 C21 C22 C13 179.0(5)
C16 C21 C22 C13 -1.4(8)
C20 C21 C22 O3 0.0(7)
C16 C21 C22 O3 179.6(5)
